data_4021948
loop_
_publ_author_name
'Paolo Pengo'
'G. Dan Panto\,s'
'Sijbren Otto'
'Jeremy K. M. Sanders'

_publ_section_title
;
 Efficient and Mild Microwave-Assisted Stepwise Functionalization
 of Naphthalenediimide with -Amino Acids
;
_journal_name_full 'Journal of Organic Chemistry'
_journal_page_first 7063
_journal_page_last 7066
_journal_paper_doi 10.1021/jo061195h
_journal_volume 71
_journal_year 2006
_chemical_absolute_configuration
;
 1524 Friedel pairs were averaged for the refinement.
;
_chemical_formula_moiety 'C34 H26 N2 O8,C3 H6 O'
_chemical_formula_sum 'C37 H32 N2 O9'
_chemical_formula_weight 648.65
_chemical_name_systematic
; 
 ? 
;
_space_group_IT_number 20
_symmetry_cell_setting orthorhombic
_symmetry_space_group_name_Hall 'C 2c 2'
_symmetry_space_group_name_H-M 'C 2 2 21'
_atom_sites_solution_hydrogens geom
_atom_sites_solution_primary direct
_atom_sites_solution_secondary difmap
_audit_creation_method SHELXL-97
_cell_angle_alpha 90.00
_cell_angle_beta 90.00
_cell_angle_gamma 90.00
_cell_formula_units_Z 4
_cell_length_a 9.2755(2)
_cell_length_b 13.5333(3)
_cell_length_c 25.1099(7)
_cell_measurement_reflns_used 18305
_cell_measurement_temperature 180(2)
_cell_measurement_theta_max 27.48
_cell_measurement_theta_min 1.00
_cell_volume 3152.00(13)
_computing_cell_refinement 'HKL Scalepack (Otwinowski & Minor 1997)'
_computing_data_collection 'Collect (Nonius B.V. 1998)'
_computing_data_reduction
;
 HKL Denzo and Scalepack (Otwinowski & Minor 1997)
;
_computing_publication_material 'SHELXL-97 (Sheldrick 1997)'
_computing_structure_refinement 'SHELXL-97 (Sheldrick 1997)'
_computing_structure_solution 'SIR-92 (Altomare et al. 1994)'
_diffrn_ambient_temperature 180(2)
_diffrn_measured_fraction_theta_full 0.992
_diffrn_measured_fraction_theta_max 0.992
_diffrn_measurement_device_type 'Nonius Kappa CCD'
_diffrn_measurement_method 'Thin slice \w and \f scans'
_diffrn_radiation_source 'fine-focus sealed tube'
_diffrn_radiation_type MoK\a
_diffrn_radiation_wavelength 0.71073
_diffrn_reflns_av_R_equivalents 0.0909
_diffrn_reflns_av_sigmaI/netI 0.0547
_diffrn_reflns_limit_h_max 11
_diffrn_reflns_limit_h_min -11
_diffrn_reflns_limit_k_max 17
_diffrn_reflns_limit_k_min -16
_diffrn_reflns_limit_l_max 32
_diffrn_reflns_limit_l_min -32
_diffrn_reflns_number 13658
_diffrn_reflns_theta_full 27.47
_diffrn_reflns_theta_max 27.47
_diffrn_reflns_theta_min 2.66
_exptl_absorpt_coefficient_mu 0.099
_exptl_absorpt_correction_T_max 1.001
_exptl_absorpt_correction_T_min 0.861
_exptl_absorpt_correction_type multi-scan
_exptl_absorpt_process_details
;
multi-scan from symmetry-related measurements 
 Sortav (Blessing 1995)
;
_exptl_crystal_colour colourless
_exptl_crystal_density_diffrn 1.367
_exptl_crystal_density_method 'not measured'
_exptl_crystal_description block
_exptl_crystal_F_000 1360
_exptl_crystal_size_max 0.46
_exptl_crystal_size_mid 0.12
_exptl_crystal_size_min 0.02
_refine_diff_density_max 0.317
_refine_diff_density_min -0.394
_refine_diff_density_rms 0.130
_refine_ls_abs_structure_details 'Flack H D (1983), Acta Cryst. A39, 876-881'
_refine_ls_abs_structure_Flack -3(2)
_refine_ls_extinction_coef 0.0057(11)
_refine_ls_extinction_expression Fc^*^=kFc[1+0.001xFc^2^\l^3^/sin(2\q)]^-1/4^
_refine_ls_extinction_method SHELXL
_refine_ls_goodness_of_fit_ref 1.053
_refine_ls_hydrogen_treatment constr
_refine_ls_matrix_type full
_refine_ls_number_parameters 217
_refine_ls_number_reflns 2015
_refine_ls_number_restraints 0
_refine_ls_restrained_S_all 1.053
_refine_ls_R_factor_all 0.0961
_refine_ls_R_factor_gt 0.0488
_refine_ls_shift/su_max 0.019
_refine_ls_shift/su_mean 0.001
_refine_ls_structure_factor_coef Fsqd
_refine_ls_weighting_details 'calc w=1/[\s^2^(Fo^2^)+(0.0755P)^2^+1.3945P] where P=(Fo^2^+2Fc^2^)/3'
_refine_ls_weighting_scheme calc
_refine_ls_wR_factor_gt 0.1199
_refine_ls_wR_factor_ref 0.1423
_reflns_number_gt 1403
_reflns_number_total 2015
_reflns_threshold_expression >2sigma(I)
_cod_data_source_file jo061195hsi20060609_104834.cif
_cod_database_code 4021948

loop_
_symmetry_equiv_pos_as_xyz
'x, y, z'
'-x, -y, z+1/2'
'x, -y, -z'
'-x, y, -z+1/2'
'x+1/2, y+1/2, z'
'-x+1/2, -y+1/2, z+1/2'
'x+1/2, -y+1/2, -z'
'-x+1/2, y+1/2, -z+1/2'

loop_
_atom_site_label
_atom_site_type_symbol
_atom_site_fract_x
_atom_site_fract_y
_atom_site_fract_z
_atom_site_U_iso_or_equiv
_atom_site_adp_type
_atom_site_occupancy
_atom_site_symmetry_multiplicity
_atom_site_calc_flag
_atom_site_refinement_flags
_atom_site_disorder_assembly
_atom_site_disorder_group
N1 N 0.3188(3) 0.7313(2) 0.32648(10) 0.0318(6) Uani 1 1 d . . .
O1 O 0.3243(3) 0.56356(16) 0.32401(10) 0.0439(7) Uani 1 1 d . . .
C1 C 0.0646(4) 0.5525(2) 0.26469(12) 0.0329(8) Uani 1 1 d . . .
H1 H 0.1084 0.4916 0.2743 0.040 Uiso 1 1 calc R . .
O1' O 0.3045(3) 0.78651(19) 0.42993(9) 0.0470(7) Uani 1 1 d . . .
C1' C 0.4333(4) 0.7997(3) 0.40705(14) 0.0416(9) Uani 1 1 d . . .
C2 C 0.1280(4) 0.6401(2) 0.27954(12) 0.0303(7) Uani 1 1 d . . .
O2 O 0.3194(3) 0.89858(17) 0.32557(11) 0.0467(7) Uani 1 1 d . . .
C2' C 0.4508(3) 0.7332(3) 0.35923(12) 0.0340(7) Uani 1 1 d . . .
H2' H 0.4649 0.6647 0.3732 0.041 Uiso 1 1 calc R . .
O2' O 0.5240(3) 0.8542(2) 0.42401(12) 0.0659(9) Uani 1 1 d . . .
C3 C 0.0658(4) 0.7312(2) 0.26481(10) 0.0280(7) Uani 1 1 d . . .
C3' C 0.5839(4) 0.7577(3) 0.32589(13) 0.0424(9) Uani 1 1 d . . .
H3'A H 0.5796 0.7198 0.2922 0.051 Uiso 1 1 calc R . .
H3'B H 0.5818 0.8288 0.3167 0.051 Uiso 1 1 calc R . .
C4 C 0.1275(4) 0.8219(2) 0.27945(12) 0.0302(7) Uani 1 1 d . . .
C4' C 0.7253(4) 0.7348(3) 0.35380(12) 0.0354(8) Uani 1 1 d . . .
C5 C 0.0636(4) 0.9098(2) 0.26505(12) 0.0345(8) Uani 1 1 d . . .
H5 H 0.1060 0.9707 0.2755 0.041 Uiso 1 1 calc R . .
C5' C 0.7658(4) 0.6376(3) 0.36315(13) 0.0401(9) Uani 1 1 d . . .
H5' H 0.7038 0.5853 0.3526 0.048 Uiso 1 1 calc R . .
C6 C 0.2634(4) 0.6396(2) 0.31144(12) 0.0336(8) Uani 1 1 d . . .
C6' C 0.8953(4) 0.6160(3) 0.38769(15) 0.0446(9) Uani 1 1 d . . .
H6' H 0.9219 0.5492 0.3940 0.054 Uiso 1 1 calc R . .
C7 C 0.2603(4) 0.8226(2) 0.31176(12) 0.0328(8) Uani 1 1 d . . .
C7' C 0.9860(4) 0.6916(3) 0.40298(14) 0.0490(10) Uani 1 1 d . . .
H7' H 1.0752 0.6770 0.4199 0.059 Uiso 1 1 calc R . .
C8' C 0.9469(4) 0.7887(3) 0.39366(15) 0.0467(10) Uani 1 1 d . . .
H8' H 1.0093 0.8408 0.4043 0.056 Uiso 1 1 calc R . .
C9' C 0.8183(4) 0.8101(3) 0.36911(14) 0.0423(8) Uani 1 1 d . . .
H9' H 0.7927 0.8770 0.3625 0.051 Uiso 1 1 calc R . .
C10' C 0.2752(5) 0.8450(4) 0.47706(16) 0.0785(17) Uani 1 1 d . . .
H10A H 0.1989 0.8133 0.4979 0.118 Uiso 1 1 calc R . .
H10B H 0.2441 0.9113 0.4664 0.118 Uiso 1 1 calc R . .
H10C H 0.3630 0.8499 0.4987 0.118 Uiso 1 1 calc R . .
C50 C 0.3922(10) 0.4878(10) 0.5105(4) 0.0725(12) Uiso 0.50 1 d P A -1
C52 C 0.4219(13) 0.5438(9) 0.4643(5) 0.0725(12) Uiso 0.50 1 d P A -1
H52A H 0.5024 0.5136 0.4449 0.109 Uiso 0.50 1 calc PR A -1
H52B H 0.4475 0.6114 0.4745 0.109 Uiso 0.50 1 calc PR A -1
H52C H 0.3364 0.5450 0.4414 0.109 Uiso 0.50 1 calc PR A -1
O5 O 0.4972(9) 0.4521(6) 0.5374(3) 0.0725(12) Uiso 0.50 1 d P A -1
C51 C 0.2465(10) 0.4707(8) 0.5290(4) 0.0725(12) Uiso 0.50 1 d P A -1
H51A H 0.2472 0.4601 0.5676 0.109 Uiso 0.50 1 calc PR A -1
H51B H 0.2070 0.4121 0.5113 0.109 Uiso 0.50 1 calc PR A -1
H51C H 0.1865 0.5283 0.5206 0.109 Uiso 0.50 1 calc PR A -1

loop_
_atom_site_aniso_label
_atom_site_aniso_U_11
_atom_site_aniso_U_22
_atom_site_aniso_U_33
_atom_site_aniso_U_23
_atom_site_aniso_U_13
_atom_site_aniso_U_12
N1 0.0353(14) 0.0283(13) 0.0318(13) -0.0005(12) -0.0033(12) -0.0003(13)
O1 0.0488(15) 0.0322(14) 0.0506(15) -0.0010(11) -0.0124(14) 0.0091(12)
C1 0.044(2) 0.0235(15) 0.0314(17) -0.0011(13) -0.0005(15) 0.0017(16)
O1' 0.0403(14) 0.0665(18) 0.0342(12) -0.0116(12) -0.0007(11) 0.0041(13)
C1' 0.036(2) 0.049(2) 0.0402(18) -0.0053(16) -0.0071(16) 0.0030(18)
C2 0.0365(17) 0.0296(17) 0.0249(15) 0.0002(14) 0.0018(14) 0.0031(15)
O2 0.0534(16) 0.0333(13) 0.0535(16) -0.0019(12) -0.0159(15) -0.0056(13)
C2' 0.0346(17) 0.0369(16) 0.0305(15) -0.0006(15) -0.0037(14) 0.0001(16)
O2' 0.0482(16) 0.080(2) 0.0697(19) -0.0393(17) -0.0059(16) -0.0075(16)
C3 0.0340(16) 0.0264(14) 0.0236(13) 0.0004(13) 0.0012(12) -0.0015(15)
C3' 0.0412(19) 0.051(2) 0.0349(16) 0.0043(17) 0.0036(16) -0.0015(18)
C4 0.0374(18) 0.0266(17) 0.0265(15) 0.0001(14) 0.0016(14) -0.0026(15)
C4' 0.0341(17) 0.0417(18) 0.0304(15) -0.0020(15) 0.0055(14) -0.0043(17)
C5 0.046(2) 0.0258(16) 0.0321(18) -0.0010(13) -0.0016(16) -0.0026(16)
C5' 0.039(2) 0.044(2) 0.0377(18) -0.0059(16) 0.0069(17) -0.0043(17)
C6 0.041(2) 0.0306(18) 0.0290(16) -0.0018(13) 0.0000(15) -0.0010(16)
C6' 0.039(2) 0.048(2) 0.047(2) -0.0002(18) 0.0035(18) 0.0027(18)
C7 0.0398(19) 0.0286(18) 0.0299(16) -0.0017(14) 0.0011(15) -0.0051(16)
C7' 0.037(2) 0.072(3) 0.0382(19) -0.0020(19) 0.0034(16) -0.001(2)
C8' 0.041(2) 0.056(3) 0.0430(19) -0.0071(18) 0.0027(17) -0.0146(19)
C9' 0.041(2) 0.0436(19) 0.0424(18) -0.0017(17) 0.0077(17) -0.0056(19)
C10' 0.060(3) 0.132(5) 0.044(2) -0.039(3) -0.003(2) 0.017(3)

loop_
_atom_type_symbol
_atom_type_description
_atom_type_scat_dispersion_real
_atom_type_scat_dispersion_imag
_atom_type_scat_source
C C 0.0033 0.0016 'International Tables Vol C Tables 4.2.6.8 and 6.1.1.4'
H H 0.0000 0.0000 'International Tables Vol C Tables 4.2.6.8 and 6.1.1.4'
N N 0.0061 0.0033 'International Tables Vol C Tables 4.2.6.8 and 6.1.1.4'
O O 0.0106 0.0060 'International Tables Vol C Tables 4.2.6.8 and 6.1.1.4'

loop_
_geom_angle_atom_site_label_1
_geom_angle_atom_site_label_2
_geom_angle_atom_site_label_3
_geom_angle
_geom_angle_site_symmetry_1
_geom_angle_site_symmetry_3
C6 N1 C7 124.8(3) . .
C6 N1 C2' 118.1(3) . .
C7 N1 C2' 117.0(3) . .
C2 C1 C1 120.43(19) . 4
C2 C1 H1 119.8 . .
C1 C1 H1 119.8 4 .
C1' O1' C10' 116.4(3) . .
O2' C1' O1' 123.8(3) . .
O2' C1' C2' 125.1(3) . .
O1' C1' C2' 111.0(3) . .
C1 C2 C3 120.5(3) . .
C1 C2 C6 120.2(3) . .
C3 C2 C6 119.3(3) . .
N1 C2' C1' 111.4(3) . .
N1 C2' C3' 111.6(2) . .
C1' C2' C3' 113.2(3) . .
N1 C2' H2' 106.7 . .
C1' C2' H2' 106.7 . .
C3' C2' H2' 106.7 . .
C4 C3 C2 122.0(3) . .
C4 C3 C3 118.97(17) . 4
C2 C3 C3 119.04(18) . 4
C4' C3' C2' 113.6(3) . .
C4' C3' H3'A 108.8 . .
C2' C3' H3'A 108.8 . .
C4' C3' H3'B 108.8 . .
C2' C3' H3'B 108.8 . .
H3'A C3' H3'B 107.7 . .
C5 C4 C3 120.8(3) . .
C5 C4 C7 119.9(3) . .
C3 C4 C7 119.3(3) . .
C5' C4' C9' 118.7(3) . .
C5' C4' C3' 120.4(3) . .
C9' C4' C3' 120.9(3) . .
C4 C5 C5 120.25(19) . 4
C4 C5 H5 119.9 . .
C5 C5 H5 119.9 4 .
C6' C5' C4' 120.8(3) . .
C6' C5' H5' 119.6 . .
C4' C5' H5' 119.6 . .
O1 C6 N1 120.8(3) . .
O1 C6 C2 122.4(3) . .
N1 C6 C2 116.9(3) . .
C7' C6' C5' 119.8(4) . .
C7' C6' H6' 120.1 . .
C5' C6' H6' 120.1 . .
O2 C7 N1 119.8(3) . .
O2 C7 C4 122.5(3) . .
N1 C7 C4 117.7(3) . .
C6' C7' C8' 119.9(4) . .
C6' C7' H7' 120.1 . .
C8' C7' H7' 120.1 . .
C9' C8' C7' 120.3(4) . .
C9' C8' H8' 119.8 . .
C7' C8' H8' 119.8 . .
C8' C9' C4' 120.5(4) . .
C8' C9' H9' 119.7 . .
C4' C9' H9' 119.7 . .
O1' C10' H10A 109.5 . .
O1' C10' H10B 109.5 . .
H10A C10' H10B 109.5 . .
O1' C10' H10C 109.5 . .
H10A C10' H10C 109.5 . .
H10B C10' H10C 109.5 . .
O5 C50 C52 119.1(10) . .
O5 C50 C51 118.8(9) . .
C52 C50 C51 122.1(10) . .

loop_
_geom_bond_atom_site_label_1
_geom_bond_atom_site_label_2
_geom_bond_distance
_geom_bond_site_symmetry_2
N1 C6 1.395(4) .
N1 C7 1.399(4) .
N1 C2' 1.475(4) .
O1 C6 1.216(4) .
C1 C2 1.374(4) .
C1 C1 1.408(7) 4
C1 H1 0.9500 .
O1' C1' 1.338(5) .
O1' C10' 1.449(4) .
C1' O2' 1.197(4) .
C1' C2' 1.509(5) .
C2 C3 1.411(4) .
C2 C6 1.490(5) .
O2 C7 1.216(4) .
C2' C3' 1.528(5) .
C2' H2' 1.0000 .
C3 C4 1.404(4) .
C3 C3 1.429(6) 4
C3' C4' 1.519(5) .
C3' H3'A 0.9900 .
C3' H3'B 0.9900 .
C4 C5 1.377(4) .
C4 C7 1.475(5) .
C4' C5' 1.387(5) .
C4' C9' 1.391(5) .
C5 C5 1.402(7) 4
C5 H5 0.9500 .
C5' C6' 1.382(5) .
C5' H5' 0.9500 .
C6' C7' 1.379(6) .
C6' H6' 0.9500 .
C7' C8' 1.383(6) .
C7' H7' 0.9500 .
C8' C9' 1.374(6) .
C8' H8' 0.9500 .
C9' H9' 0.9500 .
C10' H10A 0.9800 .
C10' H10B 0.9800 .
C10' H10C 0.9800 .
C50 O5 1.280(12) .
C50 C52 1.413(17) .
C50 C51 1.447(12) .
C52 H52A 0.9800 .
C52 H52B 0.9800 .
C52 H52C 0.9800 .
C51 H51A 0.9800 .
C51 H51B 0.9800 .
C51 H51C 0.9800 .

loop_
_geom_torsion_atom_site_label_1
_geom_torsion_atom_site_label_2
_geom_torsion_atom_site_label_3
_geom_torsion_atom_site_label_4
_geom_torsion
_geom_torsion_site_symmetry_1
_geom_torsion_site_symmetry_4
C10' O1' C1' O2' 1.8(6) . .
C10' O1' C1' C2' 178.9(3) . .
C1 C1 C2 C3 -1.1(6) 4 .
C1 C1 C2 C6 178.9(3) 4 .
C6 N1 C2' C1' -130.6(3) . .
C7 N1 C2' C1' 50.9(4) . .
C6 N1 C2' C3' 101.8(3) . .
C7 N1 C2' C3' -76.7(4) . .
O2' C1' C2' N1 -139.9(4) . .
O1' C1' C2' N1 43.1(4) . .
O2' C1' C2' C3' -13.1(5) . .
O1' C1' C2' C3' 169.9(3) . .
C1 C2 C3 C4 179.8(3) . .
C6 C2 C3 C4 -0.2(4) . .
C1 C2 C3 C3 1.4(5) . 4
C6 C2 C3 C3 -178.7(3) . 4
N1 C2' C3' C4' -165.0(3) . .
C1' C2' C3' C4' 68.4(4) . .
C2 C3 C4 C5 -179.2(3) . .
C3 C3 C4 C5 -0.8(5) 4 .
C2 C3 C4 C7 -0.8(4) . .
C3 C3 C4 C7 177.7(3) 4 .
C2' C3' C4' C5' 69.1(4) . .
C2' C3' C4' C9' -112.7(4) . .
C3 C4 C5 C5 -0.7(6) . 4
C7 C4 C5 C5 -179.1(4) . 4
C9' C4' C5' C6' 0.7(5) . .
C3' C4' C5' C6' 178.9(3) . .
C7 N1 C6 O1 176.8(3) . .
C2' N1 C6 O1 -1.7(5) . .
C7 N1 C6 C2 -3.1(4) . .
C2' N1 C6 C2 178.5(3) . .
C1 C2 C6 O1 2.2(5) . .
C3 C2 C6 O1 -177.8(3) . .
C1 C2 C6 N1 -178.0(3) . .
C3 C2 C6 N1 2.0(4) . .
C4' C5' C6' C7' -0.2(5) . .
C6 N1 C7 O2 -177.7(3) . .
C2' N1 C7 O2 0.8(4) . .
C6 N1 C7 C4 2.2(4) . .
C2' N1 C7 C4 -179.4(2) . .
C5 C4 C7 O2 -1.8(5) . .
C3 C4 C7 O2 179.7(3) . .
C5 C4 C7 N1 178.4(3) . .
C3 C4 C7 N1 -0.1(4) . .
C5' C6' C7' C8' 0.0(6) . .
C6' C7' C8' C9' -0.2(6) . .
C7' C8' C9' C4' 0.6(5) . .
C5' C4' C9' C8' -0.9(5) . .
C3' C4' C9' C8' -179.1(3) . .
